data_1524557
loop_
_publ_author_name
'Hong, H.Y.-P.'

_publ_section_title
;
 Crystal structure and ionic conductivity of Li14 Zn (Ge O4)4 and other
 new Li superionic conductors
;
_journal_name_full 'Materials Research Bulletin'
_journal_page_first 117
_journal_page_last 124
_journal_volume 13
_journal_year 1978
_chemical_formula_sum 'Ge4 Li13.668 O16 Zn1.172'
_chemical_name_systematic 'Li14 Zn (Ge O4)4'
_space_group_IT_number 62
_symmetry_space_group_name_Hall '-P 2ac 2n'
_symmetry_space_group_name_H-M 'P n m a'
_cell_angle_alpha 90
_cell_angle_beta 90
_cell_angle_gamma 90
_cell_formula_units_Z 1
_cell_length_a 10.828
_cell_length_b 6.251
_cell_length_c 5.14
_cell_volume 347.905
_citation_journal_id_ASTM MRBUAC
_cod_data_source_file Hong_MRBUAC_1978_206.cif
_cod_data_source_block Ge4Li13.668O16Zn1.172
_cod_original_cell_volume 347.9052
_cod_database_code 1524557

loop_
_symmetry_equiv_pos_as_xyz
x,y,z
-x+1/2,-y,z+1/2
x+1/2,-y+1/2,-z+1/2
-x,y+1/2,-z
-x,-y,-z
x-1/2,y,-z-1/2
-x-1/2,y-1/2,z-1/2
x,-y-1/2,z

loop_
_atom_site_label
_atom_site_type_symbol
_atom_site_fract_x
_atom_site_fract_y
_atom_site_fract_z
_atom_site_occupancy
_atom_site_U_iso_or_equiv
O2 O-2 0.088 0.75 0.1778 1 0.0
Li4 Li+1 0.1653 0.9977 0.3297 0.863 0.0
O1 O-2 0.3353 0.0245 0.2185 1 0.0
Li3 Li+1 0.426 0.75 0.163 0.981 0.0
O3 O-2 0.0633 0.25 0.2789 1 0.0
Li2 Li+1 0 0 0 0.16 0.0
Li1 Li+1 0.206 0.25 0.978 0.55 0.0
Ge1 Ge+4 0.4131 0.25 0.3396 1 0.0
Zn2 Zn+2 0.1653 0.9977 0.3297 0.137 0.0
Zn1 Zn+2 0.426 0.75 0.163 0.019 0.0
